data_4081442
loop_
_publ_author_name
'Kruckenberg, Achim'
'Wadepohl, Hubert'
'Gade, Lutz H.'

_publ_section_title
;
 Bis(diisopropylphosphinomethyl)amine Nickel(II) and Nickel(0) Complexes:
 Coordination Chemistry, Reactivity, and Catalytic Decarbonylative C--H
 Arylation of Benzoxazole
;
_journal_issue 18
_journal_name_full Organometallics
_journal_page_first 5153
_journal_paper_doi 10.1021/om400711d
_journal_volume 32
_journal_year 2013
_chemical_formula_moiety 'C25 H43 N Ni O P2 S, 0.94(C4 H10 O)'
_chemical_formula_sum 'C28.77 H52.43 N Ni O1.94 P2 S'
_chemical_formula_weight 596.19
_space_group_crystal_system orthorhombic
_space_group_IT_number 61
_space_group_name_Hall '-P 2ac 2ab'
_space_group_name_H-M_alt 'P b c a'
_symmetry_cell_setting orthorhombic
_symmetry_Int_Tables_number 61
_symmetry_space_group_name_Hall '-P 2ac 2ab'
_symmetry_space_group_name_H-M 'P b c a'
_atom_sites_solution_hydrogens geom
_atom_sites_solution_primary iterative
_atom_sites_solution_secondary difmap
_audit_block_code ga_ak57
_audit_creation_date
;
'Thu Apr 25 03:28:33 2013'
;
_audit_update_record 'Wed May  8 16:49:24 CEST 2013'
_cell_angle_alpha 90
_cell_angle_beta 90
_cell_angle_gamma 90
_cell_formula_units_Z 8
_cell_length_a 18.5126(2)
_cell_length_b 17.52419(19)
_cell_length_c 20.2002(2)
_cell_measurement_reflns_used 37032
_cell_measurement_temperature 110(1)
_cell_measurement_theta_max 70.4470
_cell_measurement_theta_min 4.7700
_cell_volume 6553.31(12)
_computing_cell_refinement
;
CrysAlisPro, Agilent Technologies,
Version 1.171.36.28 (release 01-02-2013 CrysAlis171 .NET)
(compiled Feb  1 2013,16:14:44)
;
_computing_data_collection
;
CrysAlisPro, Agilent Technologies,
Version 1.171.36.28 (release 01-02-2013 CrysAlis171 .NET)
(compiled Feb  1 2013,16:14:44)
;
_computing_data_reduction
;
CrysAlisPro, Agilent Technologies,
Version 1.171.36.28 (release 01-02-2013 CrysAlis171 .NET)
(compiled Feb  1 2013,16:14:44)
;
_computing_molecular_graphics
;
O. V. Dolomanov, L. J. Bourhis, R. J. Gildea, J. A. K. Howard and H. Puschmann,
OLEX2: a complete structure solution, refinement and analysis program.
J. Appl. Cryst. (2009). 42, 339-341.
;
_computing_publication_material 'encif (Wadepohl, 2009-13); encifer 1.4 (CCDC, 2011)'
_computing_structure_refinement 'SHELXL-2013 (Sheldrick, 2013)'
_computing_structure_solution 'SUPERFLIP (Palatinus, 2007-2009)'
_diffrn_ambient_temperature 110(1)
_diffrn_detector 'CCD plate'
_diffrn_detector_area_resol_mean 7.9621
_diffrn_detector_type 'Agilent EOS'
_diffrn_measured_fraction_theta_full 1.000
_diffrn_measured_fraction_theta_max 0.996
_diffrn_measurement_details
;
  1 omega  -69.00  -42.00   1.0000    5.0000
omega____ theta____ kappa____ phi______ frames
    -        0.0000  -19.0000 -150.0000 27

  2 omega  -42.00  -16.00   1.0000    5.0000
omega____ theta____ kappa____ phi______ frames
    -        0.0000  -57.0000    0.0000 26

  3 omega   -2.00   37.00   1.0000    5.0000
omega____ theta____ kappa____ phi______ frames
    -        0.0000  -19.0000 -150.0000 39

  4 omega  -28.00   68.00   1.0000   16.0000
omega____ theta____ kappa____ phi______ frames
    -       -3.5000   38.0000    0.0000 96

  5 omega  -72.00  -13.00   1.0000   16.0000
omega____ theta____ kappa____ phi______ frames
    -       -3.5000  -57.0000   60.0000 59

  6 omega  -62.00   18.00   1.0000   16.0000
omega____ theta____ kappa____ phi______ frames
    -       -3.5000  -50.0000 -180.0000 80

  7 omega  -12.00   18.00   1.0000   16.0000
omega____ theta____ kappa____ phi______ frames
    -       -3.5000  -57.0000   60.0000 30

  8 omega  -24.00   65.00   1.0000   16.0000
omega____ theta____ kappa____ phi______ frames
    -       -3.5000   57.0000 -150.0000 89

  9 omega  -12.00   29.00   1.0000    5.0000
omega____ theta____ kappa____ phi______ frames
    -       14.0000   80.0000   60.1826 41

 10 omega   21.00   48.00   1.0000   16.0000
omega____ theta____ kappa____ phi______ frames
    -       30.0000   78.0000   -5.5325 27

 11 omega    1.00   27.00   1.0000   16.0000
omega____ theta____ kappa____ phi______ frames
    -       30.0000   79.0000   70.2538 26

 12 omega    6.00   31.00   1.0000   16.0000
omega____ theta____ kappa____ phi______ frames
    -       38.0000   80.0000  144.7612 25

 13 omega   13.00   38.00   1.0000   16.0000
omega____ theta____ kappa____ phi______ frames
    -       42.0000   80.0000   48.3831 25

 14 omega   12.00   41.00   1.0000   16.0000
omega____ theta____ kappa____ phi______ frames
    -       42.0000   78.0000 -148.3782 29

 15 omega   11.00   36.00   1.0000   16.0000
omega____ theta____ kappa____ phi______ frames
    -       42.0000   79.0000   15.4821 25

 16 omega   11.00   36.00   1.0000   16.0000
omega____ theta____ kappa____ phi______ frames
    -       42.0000   79.0000  -23.0635 25

 17 omega   10.00   35.00   1.0000   16.0000
omega____ theta____ kappa____ phi______ frames
    -       42.0000   80.0000 -103.6455 25

 18 omega   10.00   35.00   1.0000   16.0000
omega____ theta____ kappa____ phi______ frames
    -       42.0000   80.0000  -62.3397 25

 19 omega   14.00   40.00   1.0000   16.0000
omega____ theta____ kappa____ phi______ frames
    -       46.0000   80.0000   66.3811 26

 20 omega   15.00   40.00   1.0000   16.0000
omega____ theta____ kappa____ phi______ frames
    -       46.0000   78.0000  126.1277 25

 21 omega   14.00   39.00   1.0000   16.0000
omega____ theta____ kappa____ phi______ frames
    -       46.0000   80.0000  -74.2476 25

 22 omega   17.00   42.00   1.0000   16.0000
omega____ theta____ kappa____ phi______ frames
    -       46.0000   80.0000  165.3794 25

 23 omega   14.00   39.00   1.0000   16.0000
omega____ theta____ kappa____ phi______ frames
    -       46.0000   80.0000  148.4533 25

 24 omega   15.00   43.00   1.0000   16.0000
omega____ theta____ kappa____ phi______ frames
    -       46.0000   78.0000  107.3797 28

 25 omega   14.00   39.00   1.0000   16.0000
omega____ theta____ kappa____ phi______ frames
    -       46.0000   80.0000 -108.9510 25

 26 omega   19.00   44.00   1.0000   16.0000
omega____ theta____ kappa____ phi______ frames
    -       50.0000   79.0000    7.6721 25

 27 omega   19.00   44.00   1.0000   16.0000
omega____ theta____ kappa____ phi______ frames
    -       50.0000   79.0000  -33.6011 25

 28 omega   19.00   44.00   1.0000   16.0000
omega____ theta____ kappa____ phi______ frames
    -       50.0000   78.0000 -100.1383 25

 29 omega   18.00   43.00   1.0000   16.0000
omega____ theta____ kappa____ phi______ frames
    -       50.0000   80.0000  -82.8978 25

 30 omega   18.00   43.00   1.0000   16.0000
omega____ theta____ kappa____ phi______ frames
    -       50.0000   80.0000 -164.9765 25

 31 omega   19.00   44.00   1.0000   16.0000
omega____ theta____ kappa____ phi______ frames
    -       50.0000   78.0000 -175.1769 25

 32 omega   21.00   48.00   1.0000   16.0000
omega____ theta____ kappa____ phi______ frames
    -       50.0000   78.0000   50.3458 27

 33 omega   19.00   44.00   1.0000   16.0000
omega____ theta____ kappa____ phi______ frames
    -       50.0000   78.0000 -134.1481 25

 34 omega   19.00   44.00   1.0000   16.0000
omega____ theta____ kappa____ phi______ frames
    -       50.0000   79.0000  103.0866 25

 35 omega   19.00   44.00   1.0000   16.0000
omega____ theta____ kappa____ phi______ frames
    -       50.0000   79.0000  145.9443 25

 36 omega    5.00   81.00   1.0000   16.0000
omega____ theta____ kappa____ phi______ frames
    -       54.0000  -80.0000   44.9199 76

 37 omega   29.00   55.00   1.0000   16.0000
omega____ theta____ kappa____ phi______ frames
    -       58.0000   75.0000  -68.7133 26

 38 omega   87.00  113.00   1.0000   16.0000
omega____ theta____ kappa____ phi______ frames
    -       58.0000   76.0000  -56.5297 26

 39 omega   82.00  108.00   1.0000   16.0000
omega____ theta____ kappa____ phi______ frames
    -       58.0000   75.0000    6.9757 26

 40 omega   29.00   55.00   1.0000   16.0000
omega____ theta____ kappa____ phi______ frames
    -       58.0000   76.0000  -56.5297 26

 41 omega   28.00   54.00   1.0000   16.0000
omega____ theta____ kappa____ phi______ frames
    -       58.0000   77.0000 -169.3254 26

 42 omega   30.00   56.00   1.0000   16.0000
omega____ theta____ kappa____ phi______ frames
    -       58.0000   75.0000    6.9757 26

 43 omega   88.00  119.00   1.0000   16.0000
omega____ theta____ kappa____ phi______ frames
    -       58.0000   75.0000   73.6360 31

 44 omega   30.00   56.00   1.0000   16.0000
omega____ theta____ kappa____ phi______ frames
    -       58.0000   75.0000   73.6360 26

 45 omega   30.00   56.00   1.0000   16.0000
omega____ theta____ kappa____ phi______ frames
    -       58.0000   76.0000   22.0272 26

 46 omega   80.00  106.00   1.0000   16.0000
omega____ theta____ kappa____ phi______ frames
    -       58.0000   75.0000 -130.4853 26

 47 omega   29.00   55.00   1.0000   16.0000
omega____ theta____ kappa____ phi______ frames
    -       58.0000   75.0000  161.1679 26

 48 omega   29.00   55.00   1.0000   16.0000
omega____ theta____ kappa____ phi______ frames
    -       58.0000   76.0000  145.6213 26

 49 omega   29.00   56.00   1.0000   16.0000
omega____ theta____ kappa____ phi______ frames
    -       58.0000   76.0000  -38.8520 27

 50 omega   29.00   55.00   1.0000   16.0000
omega____ theta____ kappa____ phi______ frames
    -       58.0000   76.0000  116.3985 26

 51 omega  102.00  128.00   1.0000   16.0000
omega____ theta____ kappa____ phi______ frames
    -       58.0000   75.0000  105.3231 26

 52 omega   28.00   57.00   1.0000   16.0000
omega____ theta____ kappa____ phi______ frames
    -       58.0000   77.0000 -107.4121 29

 53 omega   29.00   55.00   1.0000   16.0000
omega____ theta____ kappa____ phi______ frames
    -       58.0000   75.0000 -130.4853 26

 54 omega   29.00   55.00   1.0000   16.0000
omega____ theta____ kappa____ phi______ frames
    -       58.0000   75.0000  105.3231 26

 55 omega   30.00   56.00   1.0000   16.0000
omega____ theta____ kappa____ phi______ frames
    -       58.0000   73.0000  143.7574 26

 56 omega   33.00   63.00   1.0000   16.0000
omega____ theta____ kappa____ phi______ frames
    -       58.0000   74.0000  -18.3310 30

 57 omega   33.00   59.00   1.0000   16.0000
omega____ theta____ kappa____ phi______ frames
    -       62.0000   76.0000  -98.0313 26

 58 omega   41.00   71.00   1.0000   16.0000
omega____ theta____ kappa____ phi______ frames
    -       62.0000   65.0000   82.8792 30

 59 omega   35.00   60.00   1.0000   16.0000
omega____ theta____ kappa____ phi______ frames
    -       62.0000   74.0000 -175.1237 25

 60 omega   41.00   67.00   1.0000   16.0000
omega____ theta____ kappa____ phi______ frames
    -       62.0000   76.0000   90.1813 26

 61 omega   35.00   60.00   1.0000   16.0000
omega____ theta____ kappa____ phi______ frames
    -       62.0000   72.0000  124.1261 25

 62 omega   35.00   70.00   1.0000   16.0000
omega____ theta____ kappa____ phi______ frames
    -       62.0000   74.0000  -14.9839 35

 63 omega   34.00   64.00   1.0000   16.0000
omega____ theta____ kappa____ phi______ frames
    -       62.0000   75.0000  168.4682 30

 64 omega   63.00   94.00   1.0000   16.0000
omega____ theta____ kappa____ phi______ frames
    -       62.0000  -80.0000    7.1185 31

 65 omega   45.00  107.00   1.0000   16.0000
omega____ theta____ kappa____ phi______ frames
    -       66.0000   66.0000  -64.5149 62

 66 omega   37.00   63.00   1.0000   16.0000
omega____ theta____ kappa____ phi______ frames
    -       66.0000   76.0000   83.2935 26

 67 omega   38.00   72.00   1.0000   16.0000
omega____ theta____ kappa____ phi______ frames
    -       66.0000   73.0000  178.8500 34

 68 omega   48.00   73.00   1.0000   16.0000
omega____ theta____ kappa____ phi______ frames
    -       66.0000   65.0000   14.7310 25

 69 omega   37.00   63.00   1.0000   16.0000
omega____ theta____ kappa____ phi______ frames
    -       66.0000   76.0000  -61.7609 26

 70 omega   37.00   63.00   1.0000   16.0000
omega____ theta____ kappa____ phi______ frames
    -       66.0000   77.0000 -143.4650 26

 71 omega   40.00   88.00   1.0000   16.0000
omega____ theta____ kappa____ phi______ frames
    -       66.0000   70.0000   43.4084 48

 72 omega   49.00   75.00   1.0000   16.0000
omega____ theta____ kappa____ phi______ frames
    -       70.0000  -79.0000   37.5741 26

 73 omega   45.00   70.00   1.0000   16.0000
omega____ theta____ kappa____ phi______ frames
    -       70.0000   75.0000 -112.5358 25

 74 omega   43.00   69.00   1.0000   16.0000
omega____ theta____ kappa____ phi______ frames
    -       70.0000   72.0000  -67.5687 26

 75 omega   69.00   97.00   1.0000   16.0000
omega____ theta____ kappa____ phi______ frames
    -       70.0000  -80.0000   73.0220 28

 76 omega   45.00  102.00   1.0000   16.0000
omega____ theta____ kappa____ phi______ frames
    -       70.0000   72.0000  127.4134 57

 77 omega   48.00  136.00   1.0000   16.0000
omega____ theta____ kappa____ phi______ frames
    -       70.0000   64.0000 -171.8693 88

 78 omega   -1.00  101.00   1.0000   16.0000
omega____ theta____ kappa____ phi______ frames
    -       70.0000  -80.0000 -156.0823 102

 79 omega   42.00   68.00   1.0000   16.0000
omega____ theta____ kappa____ phi______ frames
    -       70.0000   74.0000   34.8997 26

 80 omega   41.00   67.00   1.0000   16.0000
omega____ theta____ kappa____ phi______ frames
    -       70.0000   75.0000  114.5063 26

 81 omega   45.00  118.00   1.0000   16.0000
omega____ theta____ kappa____ phi______ frames
    -       74.0000   75.0000  139.9677 73

 82 omega   50.00   81.00   1.0000   16.0000
omega____ theta____ kappa____ phi______ frames
    -       74.0000   67.0000  -19.8267 31

 83 omega   47.00   90.00   1.0000   16.0000
omega____ theta____ kappa____ phi______ frames
    -       74.0000   76.0000  126.8883 43

 84 omega   43.00   92.00   1.0000   16.0000
omega____ theta____ kappa____ phi______ frames
    -       74.0000  -80.0000   88.9244 49

 85 omega   55.00  143.00   1.0000   16.0000
omega____ theta____ kappa____ phi______ frames
    -       74.0000   55.0000  -52.0965 88

 86 omega   63.00   89.00   1.0000   16.0000
omega____ theta____ kappa____ phi______ frames
    -       74.0000  -80.0000  -94.1111 26

 87 omega   44.00   70.00   1.0000   16.0000
omega____ theta____ kappa____ phi______ frames
    -       74.0000   77.0000   70.9948 26

 88 omega   51.00  116.00   1.0000   16.0000
omega____ theta____ kappa____ phi______ frames
    -       74.0000   65.0000    4.4328 65

 89 omega   44.00   69.00   1.0000   16.0000
omega____ theta____ kappa____ phi______ frames
    -       74.0000   77.0000 -127.6496 25

 90 omega   47.00   73.00   1.0000   16.0000
omega____ theta____ kappa____ phi______ frames
    -       74.0000   75.0000   91.3439 26

 91 omega   62.00  140.00   1.0000   16.0000
omega____ theta____ kappa____ phi______ frames
    -       74.0000   62.0000   57.2994 78

 92 omega   48.00   74.00   1.0000   16.0000
omega____ theta____ kappa____ phi______ frames
    -       78.0000   77.0000    0.7926 26

 93 omega   48.00  148.00   1.0000   16.0000
omega____ theta____ kappa____ phi______ frames
    -       78.0000   77.0000   69.3932 100

 94 omega   48.00   77.00   1.0000   16.0000
omega____ theta____ kappa____ phi______ frames
    -       78.0000   77.0000 -125.5572 29

 95 omega   50.00   86.00   1.0000   16.0000
omega____ theta____ kappa____ phi______ frames
    -       78.0000   74.0000   29.3624 36

 96 omega   55.00   81.00   1.0000   16.0000
omega____ theta____ kappa____ phi______ frames
    -       78.0000   68.0000  -66.4002 26

 97 omega   54.00   80.00   1.0000   16.0000
omega____ theta____ kappa____ phi______ frames
    -       78.0000   70.0000  108.6661 26

 98 omega    7.00  110.00   1.0000   16.0000
omega____ theta____ kappa____ phi______ frames
    -       78.0000  -80.0000  -31.6887 103

 99 omega   55.00   81.00   1.0000   16.0000
omega____ theta____ kappa____ phi______ frames
    -       78.0000   65.0000 -140.2219 26

100 omega   51.00  146.00   1.0000   16.0000
omega____ theta____ kappa____ phi______ frames
    -       78.0000   71.0000  -95.5561 95

101 omega   55.00   81.00   1.0000   25.0000
omega____ theta____ kappa____ phi______ frames
    -       82.0000   74.0000  113.6173 26

102 omega   54.00   86.00   1.0000   25.0000
omega____ theta____ kappa____ phi______ frames
    -       82.0000   74.0000  166.1142 32

103 omega   52.00   78.00   1.0000   25.0000
omega____ theta____ kappa____ phi______ frames
    -       82.0000   77.0000  178.5004 26

104 omega   54.00   80.00   1.0000   25.0000
omega____ theta____ kappa____ phi______ frames
    -       82.0000   74.0000  -63.9527 26

105 omega   64.00   91.00   1.0000   25.0000
omega____ theta____ kappa____ phi______ frames
    -       86.0000   61.0000 -164.1698 27

106 omega   65.00  106.00   1.0000   25.0000
omega____ theta____ kappa____ phi______ frames
    -       86.0000   61.0000 -105.2002 41

107 omega   58.00   84.00   1.0000   25.0000
omega____ theta____ kappa____ phi______ frames
    -       86.0000   74.0000   21.3909 26

108 omega   59.00  101.00   1.0000   25.0000
omega____ theta____ kappa____ phi______ frames
    -       86.0000   71.0000 -147.6148 42

109 omega   57.00   88.00   1.0000   25.0000
omega____ theta____ kappa____ phi______ frames
    -       86.0000   76.0000  120.8800 31

110 omega   65.00  153.00   1.0000   25.0000
omega____ theta____ kappa____ phi______ frames
    -       86.0000   60.0000  -15.8633 88

111 omega   63.00  105.00   1.0000   25.0000
omega____ theta____ kappa____ phi______ frames
    -       86.0000   65.0000  152.6347 42

112 omega   56.00   81.00   1.0000   25.0000
omega____ theta____ kappa____ phi______ frames
    -       86.0000   77.0000  -16.4005 25

113 omega   69.00   95.00   1.0000   25.0000
omega____ theta____ kappa____ phi______ frames
    -       90.0000   52.0000  -50.1523 26

114 omega   72.00  157.00   1.0000   25.0000
omega____ theta____ kappa____ phi______ frames
    -       90.0000   59.0000 -102.3945 85

115 omega   63.00  133.00   1.0000   25.0000
omega____ theta____ kappa____ phi______ frames
    -       90.0000   71.0000  153.3422 70

116 omega   68.00  118.00   1.0000   25.0000
omega____ theta____ kappa____ phi______ frames
    -       90.0000   61.0000  -45.0677 50

117 omega   62.00   88.00   1.0000   25.0000
omega____ theta____ kappa____ phi______ frames
    -       90.0000   75.0000   -3.5793 26

118 omega   69.00   94.00   1.0000   25.0000
omega____ theta____ kappa____ phi______ frames
    -       90.0000   52.0000   96.2182 25

119 omega   67.00   93.00   1.0000   25.0000
omega____ theta____ kappa____ phi______ frames
    -       94.0000   72.0000   98.5720 26

120 omega   66.00  100.00   1.0000   25.0000
omega____ theta____ kappa____ phi______ frames
    -       94.0000   73.0000  115.3369 34

121 omega   69.00  162.00   1.0000   25.0000
omega____ theta____ kappa____ phi______ frames
    -       94.0000   69.0000 -171.5123 93

122 omega   75.00  101.00   1.0000   25.0000
omega____ theta____ kappa____ phi______ frames
    -       98.0000   65.0000   91.8808 26

123 omega   76.00  113.00   1.0000   25.0000
omega____ theta____ kappa____ phi______ frames
    -       98.0000   62.0000 -130.0175 37

124 omega   68.00   94.00   1.0000   25.0000
omega____ theta____ kappa____ phi______ frames
    -       98.0000   77.0000 -116.8178 26

125 omega   72.00   98.00   1.0000   25.0000
omega____ theta____ kappa____ phi______ frames
    -      102.0000   77.0000   -3.0067 26

126 omega   77.00  128.00   1.0000   25.0000
omega____ theta____ kappa____ phi______ frames
    -      102.0000   69.0000   25.1672 51

127 omega   73.00   99.00   1.0000   25.0000
omega____ theta____ kappa____ phi______ frames
    -      102.0000   75.0000  -61.9000 26

128 omega  143.00  173.00   1.0000   25.0000
omega____ theta____ kappa____ phi______ frames
    -      108.0000   64.0000  -30.0000 30

129 omega   85.00  111.00   1.0000   25.0000
omega____ theta____ kappa____ phi______ frames
    -      108.0000   64.0000  -30.0000 26

130 omega   85.00  111.00   1.0000   25.0000
omega____ theta____ kappa____ phi______ frames
    -      108.0000   64.0000  -90.0000 26

131 omega  143.00  169.00   1.0000   25.0000
omega____ theta____ kappa____ phi______ frames
    -      108.0000   64.0000   60.0000 26

132 omega   85.00  112.00   1.0000   25.0000
omega____ theta____ kappa____ phi______ frames
    -      108.0000   64.0000   60.0000 27

133 omega   80.00  108.00   1.0000   25.0000
omega____ theta____ kappa____ phi______ frames
    -      108.0000  -80.0000 -118.8288 28

134 omega   76.00  111.00   1.0000   25.0000
omega____ theta____ kappa____ phi______ frames
    -      108.0000  -80.0000   15.1769 35

135 omega   72.00  134.00   1.0000   25.0000
omega____ theta____ kappa____ phi______ frames
    -      108.0000  -80.0000  131.6189 62

136 omega   37.00   66.00   1.0000   25.0000
omega____ theta____ kappa____ phi______ frames
    -      108.0000  -80.0000  131.6189 29

137 omega   84.00  110.00   1.0000   25.0000
omega____ theta____ kappa____ phi______ frames
    -      108.0000  -80.0000  -17.3562 26

138 omega   44.00   72.00   1.0000   25.0000
omega____ theta____ kappa____ phi______ frames
    -      108.0000  -80.0000  -17.3562 28

139 omega   62.00  139.00   1.0000   25.0000
omega____ theta____ kappa____ phi______ frames
    -      108.0000  -80.0000  164.1169 77

140 omega   48.00  100.00   1.0000   25.0000
omega____ theta____ kappa____ phi______ frames
    -      108.0000  -80.0000  103.9165 52

141 omega   84.00  168.00   1.0000   25.0000
omega____ theta____ kappa____ phi______ frames
    -      108.0000   38.0000  -60.0000 84

142 omega   37.00  114.00   1.0000   25.0000
omega____ theta____ kappa____ phi______ frames
    -      108.0000  -80.0000   74.7863 77

143 omega   82.00  160.00   1.0000   25.0000
omega____ theta____ kappa____ phi______ frames
    -      108.0000   38.0000   90.0000 78

144 omega   84.00  168.00   1.0000   25.0000
omega____ theta____ kappa____ phi______ frames
    -      108.0000   38.0000    0.0000 84

145 omega   86.00  111.00   1.0000   25.0000
omega____ theta____ kappa____ phi______ frames
    -      108.0000   64.0000   30.0000 25

146 omega   85.00  112.00   1.0000   25.0000
omega____ theta____ kappa____ phi______ frames
    -      108.0000   64.0000 -180.0000 27

147 omega   85.00  131.00   1.0000   25.0000
omega____ theta____ kappa____ phi______ frames
    -      108.0000   64.0000   90.0000 46

148 omega   85.00  174.00   1.0000   25.0000
omega____ theta____ kappa____ phi______ frames
    -      108.0000   64.0000  150.0000 89

149 omega   80.00  156.00   1.0000   25.0000
omega____ theta____ kappa____ phi______ frames
    -      108.0000   77.0000 -150.0000 76

150 omega   79.00  177.00   1.0000   25.0000
omega____ theta____ kappa____ phi______ frames
    -      108.0000   77.0000    0.0000 98

151 omega   78.00  104.00   1.0000   25.0000
omega____ theta____ kappa____ phi______ frames
    -      108.0000   77.0000 -120.0000 26

152 omega   85.00  111.00   1.0000   25.0000
omega____ theta____ kappa____ phi______ frames
    -      108.0000   64.0000 -150.0000 26

153 omega   80.00  106.00   1.0000   25.0000
omega____ theta____ kappa____ phi______ frames
    -      108.0000  -79.0000 -142.1873 26

154 omega   39.00   65.00   1.0000   25.0000
omega____ theta____ kappa____ phi______ frames
    -      108.0000  -79.0000 -142.1873 26

155 omega   78.00  178.00   1.0000   25.0000
omega____ theta____ kappa____ phi______ frames
    -      108.0000   77.0000  -60.0000 100

156 omega   79.00  105.00   1.0000   25.0000
omega____ theta____ kappa____ phi______ frames
    -      108.0000   77.0000  -30.0000 26

157 omega   78.00  104.00   1.0000   25.0000
omega____ theta____ kappa____ phi______ frames
    -      108.0000   77.0000   60.0000 26

158 omega   78.00  104.00   1.0000   25.0000
omega____ theta____ kappa____ phi______ frames
    -      108.0000   77.0000  120.0000 26

159 omega  131.00  158.00   1.0000   25.0000
omega____ theta____ kappa____ phi______ frames
    -      108.0000   77.0000  -90.0000 27

160 omega   78.00  104.00   1.0000   25.0000
omega____ theta____ kappa____ phi______ frames
    -      108.0000   77.0000  -90.0000 26

161 omega   78.00  178.00   1.0000   25.0000
omega____ theta____ kappa____ phi______ frames
    -      108.0000   77.0000 -180.0000 100

162 omega   37.00  137.00   1.0000   25.0000
omega____ theta____ kappa____ phi______ frames
    -      108.0000  -80.0000  -73.0650 100

163 omega  146.00  172.00   1.0000   25.0000
omega____ theta____ kappa____ phi______ frames
    -      108.0000   77.0000  150.0000 26

164 omega   76.00  103.00   1.0000   25.0000
omega____ theta____ kappa____ phi______ frames
    -      108.0000  -79.0000 -174.9797 27

165 omega   78.00  104.00   1.0000   25.0000
omega____ theta____ kappa____ phi______ frames
    -      108.0000   77.0000  150.0000 26

166 omega   86.00  175.00   1.0000   25.0000
omega____ theta____ kappa____ phi______ frames
    -      108.0000   64.0000 -120.0000 89

167 omega   38.00   66.00   1.0000   25.0000
omega____ theta____ kappa____ phi______ frames
    -      108.0000  -79.0000 -174.9797 28

168 omega  115.00  178.00   1.0000   25.0000
omega____ theta____ kappa____ phi______ frames
    -      108.0000   77.0000   90.0000 63

169 omega   80.00  107.00   1.0000   25.0000
omega____ theta____ kappa____ phi______ frames
    -      108.0000   77.0000   90.0000 27

170 omega   78.00  178.00   1.0000   25.0000
omega____ theta____ kappa____ phi______ frames
    -      108.0000   77.0000   30.0000 100

171 omega   88.00  175.00   1.0000   25.0000
omega____ theta____ kappa____ phi______ frames
    -      108.0000   64.0000  120.0000 87

;
_diffrn_measurement_device '\k-geometry diffractometer'
_diffrn_measurement_device_type 'Agilent SuperNova, Dual, Cu at zero, Eos'
_diffrn_measurement_method '\w scans'
_diffrn_measurement_specimen_support 'polyimid foil'
_diffrn_orient_matrix_UB_11 0.0057809000
_diffrn_orient_matrix_UB_12 0.0827679000
_diffrn_orient_matrix_UB_13 -0.0251953000
_diffrn_orient_matrix_UB_21 -0.0462077000
_diffrn_orient_matrix_UB_22 -0.0209631000
_diffrn_orient_matrix_UB_23 -0.0607367000
_diffrn_orient_matrix_UB_31 -0.0689506000
_diffrn_orient_matrix_UB_32 0.0209661000
_diffrn_orient_matrix_UB_33 0.0386465000
_diffrn_radiation_monochromator mirror
_diffrn_radiation_probe x-ray
_diffrn_radiation_type 'Cu K\a'
_diffrn_radiation_wavelength 1.5418
_diffrn_reflns_av_R_equivalents 0.0799
_diffrn_reflns_av_unetI/netI 0.0204
_diffrn_reflns_Laue_measured_fraction_full 1.000
_diffrn_reflns_Laue_measured_fraction_max 0.996
_diffrn_reflns_limit_h_max 22
_diffrn_reflns_limit_h_min -22
_diffrn_reflns_limit_k_max 21
_diffrn_reflns_limit_k_min -21
_diffrn_reflns_limit_l_max 24
_diffrn_reflns_limit_l_min -24
_diffrn_reflns_number 194617
_diffrn_reflns_point_group_measured_fraction_full 1.000
_diffrn_reflns_point_group_measured_fraction_max 0.996
_diffrn_reflns_theta_full 67.684
_diffrn_reflns_theta_max 70.994
_diffrn_reflns_theta_min 4.106
_diffrn_source 'microfocus X-Ray tube'
_diffrn_source_type 'Agilent SuperNova (Cu) X-ray Source'
_exptl_absorpt_coefficient_mu 2.548
_exptl_absorpt_correction_T_max 1.00000
_exptl_absorpt_correction_T_min 0.85507
_exptl_absorpt_correction_type multi-scan
_exptl_absorpt_process_details
;
CrysAlisPro, Agilent Technologies,
Version 1.171.36.28 (release 01-02-2013 CrysAlis171 .NET)
(compiled Feb  1 2013,16:14:44)
Empirical absorption correction using spherical harmonics,
 implemented in SCALE3 ABSPACK scaling algorithm.
;
_exptl_crystal_colour yellow
_exptl_crystal_density_diffrn 1.209
_exptl_crystal_description irregular
_exptl_crystal_F_000 2573
_exptl_crystal_size_max 0.1
_exptl_crystal_size_mid 0.1
_exptl_crystal_size_min 0.1
_refine_diff_density_max 0.908
_refine_diff_density_min -0.908
_refine_diff_density_rms 0.081
_refine_ls_extinction_method none
_refine_ls_goodness_of_fit_ref 1.106
_refine_ls_hydrogen_treatment constr
_refine_ls_matrix_type full
_refine_ls_number_parameters 337
_refine_ls_number_reflns 6316
_refine_ls_number_restraints 2
_refine_ls_restrained_S_all 1.107
_refine_ls_R_factor_all 0.0704
_refine_ls_R_factor_gt 0.0648
_refine_ls_shift/su_max 0.000
_refine_ls_shift/su_mean 0.000
_refine_ls_structure_factor_coef Fsqd
_refine_ls_weighting_details 'w=1/[\s^2^(Fo^2^)+(0.0574P)^2^+18.9266P] where P=(Fo^2^+2Fc^2^)/3'
_refine_ls_weighting_scheme calc
_refine_ls_wR_factor_gt 0.1487
_refine_ls_wR_factor_ref 0.1521
_reflns_Friedel_coverage 0.000
_reflns_number_gt 5831
_reflns_number_total 6316
_reflns_threshold_expression 'I > 2\s(I)'
_cod_data_source_file om400711d_si_002.cif
_cod_data_source_block ga_ak57
_cod_original_cell_volume 6553.34(12)
_cod_database_code 4081442
_audit_block_refno 1758
_audit_block_usercomment 'AK666, irregular, yellow'
_olex2_refinement_description
;
1. Fixed Uiso
 At 1.2 times of:
  All C(H) groups, All C(H,H) groups
 At 1.5 times of:
  All C(H,H,H) groups
2. Restrained distances
 O91-C92 \\sim O91-C93
 with sigma of 0.01
 C93-C94 \\sim C92-C91
 with sigma of 0.01
3. Others
 Sof(O91)=Sof(C91)=Sof(H91A)=Sof(H91B)=Sof(H91C)=Sof(C92)=Sof(H92A)=Sof(H92B)=
 Sof(C93)=Sof(H93A)=Sof(H93B)=Sof(C94)=Sof(H94A)=Sof(H94B)=Sof(H94C)=FVAR(1)
4.a Ternary CH refined with riding coordinates:
 C3(H3), C6(H6), C9(H9), C12(H12)
4.b Secondary CH2 refined with riding coordinates:
 C1(H1A,H1B), C2(H2A,H2B), C92(H92A,H92B), C93(H93A,H93B)
4.c Aromatic/amide H refined with riding coordinates:
 C17(H17), C18(H18), C19(H19), C20(H20), C21(H21), C22(H22), C23(H23), C24(H24)
4.d Idealised Me refined as rotating group:
 C1A(H1AA,H1AB,H1AC), C4(H4A,H4B,H4C), C7(H7A,H7B,H7C), C8(H8A,H8B,H8C),
 C10(H10A,H10B,H10C), C11(H11A,H11B,H11C), C13(H13A,H13B,H13C), C14(H14A,H14B,
 H14C), C15(H15A,H15B,H15C), C91(H91A,H91B,H91C), C94(H94A,H94B,H94C)
;
_shelx_estimated_absorpt_t_max 0.785
_shelx_estimated_absorpt_t_min 0.785
_cell_oxdiff_length_a 18.5157(3)
_cell_oxdiff_length_b 17.5227(2)
_cell_oxdiff_length_c 20.1985(2)
_cell_oxdiff_angle_alpha 89.9839(11)
_cell_oxdiff_angle_beta 89.9651(11)
_cell_oxdiff_angle_gamma 90.0124(12)
_cell_oxdiff_volume 6553.34(16)
_cell_oxdiff_measurement_reflns_used 37031
_reflns_odcompleteness_completeness 99.92
_reflns_odcompleteness_theta 66.97
_reflns_odcompleteness_iscentric 1

loop_
_symmetry_equiv_pos_as_xyz
'x, y, z'
'-x+1/2, -y, z+1/2'
'x+1/2, -y+1/2, -z'
'-x, y+1/2, -z+1/2'
'-x, -y, -z'
'x-1/2, y, -z-1/2'
'-x-1/2, y-1/2, z'
'x, -y-1/2, z-1/2'

loop_
_atom_site_label
_atom_site_type_symbol
_atom_site_fract_x
_atom_site_fract_y
_atom_site_fract_z
_atom_site_U_iso_or_equiv
_atom_site_adp_type
_atom_site_occupancy
_atom_site_site_symmetry_order
_atom_site_calc_flag
_atom_site_refinement_flags_posn
_atom_site_refinement_flags_adp
_atom_site_refinement_flags_occupancy
_atom_site_disorder_assembly
_atom_site_disorder_group
Ni Ni 0.28067(3) 0.50529(3) 0.77725(3) 0.01852(15) Uani 1 1 d . . . . .
S1 S 0.25811(6) 0.61385(6) 0.89162(5) 0.0414(3) Uani 1 1 d . . . . .
P1 P 0.37211(5) 0.46682(4) 0.71521(4) 0.02090(19) Uani 1 1 d . . . . .
P2 P 0.25635(4) 0.39577(4) 0.82051(4) 0.01938(19) Uani 1 1 d . . . . .
O O 0.29988(13) 0.59970(12) 0.73472(11) 0.0251(5) Uani 1 1 d . . . . .
N N 0.38415(15) 0.32963(15) 0.77946(14) 0.0229(6) Uani 1 1 d . . . . .
C1 C 0.39947(19) 0.36567(18) 0.71585(17) 0.0248(7) Uani 1 1 d . . . . .
H1A H 0.3734 0.3381 0.6804 0.030 Uiso 1 1 calc R U . . .
H1B H 0.4518 0.3620 0.7065 0.030 Uiso 1 1 calc R U . . .
C1A C 0.1420(2) 0.3839(2) 0.73181(18) 0.0307(8) Uani 1 1 d . . . . .
H1AA H 0.1501 0.4380 0.7220 0.046 Uiso 1 1 calc R U . . .
H1AB H 0.0910 0.3714 0.7243 0.046 Uiso 1 1 calc R U . . .
H1AC H 0.1723 0.3525 0.7028 0.046 Uiso 1 1 calc R U . . .
C2 C 0.30658(18) 0.31409(18) 0.78613(17) 0.0227(7) Uani 1 1 d . . . . .
H2A H 0.2997 0.2693 0.8153 0.027 Uiso 1 1 calc R U . . .
H2B H 0.2865 0.3012 0.7421 0.027 Uiso 1 1 calc R U . . .
C3 C 0.3612(2) 0.48718(19) 0.62651(17) 0.0304(8) Uani 1 1 d . . . . .
H3 H 0.3558 0.5437 0.6218 0.036 Uiso 1 1 calc R U . . .
C4 C 0.2910(2) 0.4508(2) 0.60218(18) 0.0356(9) Uani 1 1 d . . . . .
H4A H 0.2930 0.3955 0.6093 0.053 Uiso 1 1 calc R U . . .
H4B H 0.2849 0.4613 0.5549 0.053 Uiso 1 1 calc R U . . .
H4C H 0.2502 0.4723 0.6268 0.053 Uiso 1 1 calc R U . . .
C5 C 0.2586(2) 0.63349(17) 0.69008(16) 0.0240(7) Uani 1 1 d . . . . .
C6 C 0.45744(19) 0.5135(2) 0.7407(2) 0.0313(8) Uani 1 1 d . . . . .
H6 H 0.4973 0.4869 0.7165 0.038 Uiso 1 1 calc R U . . .
C7 C 0.4710(2) 0.5010(2) 0.8141(2) 0.0434(10) Uani 1 1 d . . . . .
H7A H 0.4343 0.5283 0.8399 0.065 Uiso 1 1 calc R U . . .
H7B H 0.5190 0.5203 0.8258 0.065 Uiso 1 1 calc R U . . .
H7C H 0.4683 0.4463 0.8241 0.065 Uiso 1 1 calc R U . . .
C8 C 0.4630(2) 0.5980(2) 0.7230(2) 0.0415(10) Uani 1 1 d . . . . .
H8A H 0.4547 0.6046 0.6754 0.062 Uiso 1 1 calc R U . . .
H8B H 0.5113 0.6168 0.7343 0.062 Uiso 1 1 calc R U . . .
H8C H 0.4267 0.6268 0.7479 0.062 Uiso 1 1 calc R U . . .
C9 C 0.16149(18) 0.36799(19) 0.80426(17) 0.0242(7) Uani 1 1 d . . . . .
H9 H 0.1303 0.4017 0.8321 0.029 Uiso 1 1 calc R U . . .
C10 C 0.4255(3) 0.4632(2) 0.5838(2) 0.0437(10) Uani 1 1 d . . . . .
H10A H 0.4693 0.4886 0.5998 0.066 Uiso 1 1 calc R U . . .
H10B H 0.4166 0.4778 0.5377 0.066 Uiso 1 1 calc R U . . .
H10C H 0.4318 0.4077 0.5865 0.066 Uiso 1 1 calc R U . . .
C11 C 0.1438(2) 0.2855(2) 0.8234(2) 0.0329(8) Uani 1 1 d . . . . .
H11A H 0.1710 0.2505 0.7949 0.049 Uiso 1 1 calc R U . . .
H11B H 0.0919 0.2764 0.8177 0.049 Uiso 1 1 calc R U . . .
H11C H 0.1572 0.2768 0.8697 0.049 Uiso 1 1 calc R U . . .
C12 C 0.2698(2) 0.3796(2) 0.91060(17) 0.0280(8) Uani 1 1 d . . . . .
H12 H 0.2655 0.3234 0.9182 0.034 Uiso 1 1 calc R U . . .
C13 C 0.3459(2) 0.4022(3) 0.9307(2) 0.0451(10) Uani 1 1 d . . . . .
H13A H 0.3809 0.3741 0.9036 0.068 Uiso 1 1 calc R U . . .
H13B H 0.3534 0.3900 0.9775 0.068 Uiso 1 1 calc R U . . .
H13C H 0.3524 0.4571 0.9238 0.068 Uiso 1 1 calc R U . . .
C14 C 0.2140(3) 0.4180(2) 0.95494(18) 0.0423(10) Uani 1 1 d . . . . .
H14A H 0.2192 0.4735 0.9518 0.063 Uiso 1 1 calc R U . . .
H14B H 0.2215 0.4019 1.0009 0.063 Uiso 1 1 calc R U . . .
H14C H 0.1653 0.4032 0.9407 0.063 Uiso 1 1 calc R U . . .
C15 C 0.4259(2) 0.2588(2) 0.7856(2) 0.0325(8) Uani 1 1 d . . . . .
H15A H 0.4135 0.2245 0.7490 0.049 Uiso 1 1 calc R U . . .
H15B H 0.4145 0.2341 0.8278 0.049 Uiso 1 1 calc R U . . .
H15C H 0.4776 0.2706 0.7839 0.049 Uiso 1 1 calc R U . . .
C16 C 0.2159(2) 0.55383(19) 0.83834(17) 0.0280(8) Uani 1 1 d . . . . .
C17 C 0.13956(14) 0.55952(15) 0.85364(13) 0.0108(5) Uani 1 1 d . . . . .
H17 H 0.1037 0.5318 0.8301 0.013 Uiso 1 1 calc R U . . .
C18 C 0.1234(3) 0.6072(3) 0.9039(2) 0.0501(12) Uani 1 1 d . . . . .
H18 H 0.0755 0.6156 0.9190 0.060 Uiso 1 1 calc R U . . .
C19 C 0.1810(4) 0.6415(2) 0.93068(19) 0.0582(16) Uani 1 1 d . . . . .
H19 H 0.1791 0.6765 0.9666 0.070 Uiso 1 1 calc R U . . .
C20 C 0.1865(2) 0.61410(19) 0.67717(17) 0.0280(7) Uani 1 1 d . . . . .
H20 H 0.1644 0.5740 0.7014 0.034 Uiso 1 1 calc R U . . .
C21 C 0.1468(2) 0.6530(2) 0.62915(19) 0.0357(9) Uani 1 1 d . . . . .
H21 H 0.0977 0.6396 0.6218 0.043 Uiso 1 1 calc R U . . .
C22 C 0.1777(3) 0.7107(2) 0.59209(19) 0.0386(10) Uani 1 1 d . . . . .
H22 H 0.1504 0.7366 0.5591 0.046 Uiso 1 1 calc R U . . .
C23 C 0.2488(2) 0.7302(2) 0.60375(18) 0.0353(9) Uani 1 1 d . . . . .
H23 H 0.2705 0.7698 0.5785 0.042 Uiso 1 1 calc R U . . .
C24 C 0.2891(2) 0.69296(18) 0.65179(17) 0.0288(8) Uani 1 1 d . . . . .
H24 H 0.3378 0.7076 0.6591 0.035 Uiso 1 1 calc R U . . .
O91 O 0.5499(5) 0.1782(5) 0.5043(6) 0.202(5) Uani 0.942(8) 1 d D . P A 1
C91 C 0.5953(4) 0.0600(4) 0.4532(3) 0.084(2) Uani 0.942(8) 1 d D . P A 1
H91A H 0.6025 0.0430 0.4074 0.126 Uiso 0.942(8) 1 calc R U P A 1
H91B H 0.5623 0.0250 0.4757 0.126 Uiso 0.942(8) 1 calc R U P A 1
H91C H 0.6418 0.0606 0.4763 0.126 Uiso 0.942(8) 1 calc R U P A 1
C92 C 0.5671(6) 0.1303(7) 0.4532(7) 0.185(7) Uani 0.942(8) 1 d D . P A 1
H92A H 0.5218 0.1254 0.4275 0.222 Uiso 0.942(8) 1 calc R U P A 1
H92B H 0.6002 0.1605 0.4250 0.222 Uiso 0.942(8) 1 calc R U P A 1
C93 C 0.5173(7) 0.2505(6) 0.5030(7) 0.186(7) Uani 0.942(8) 1 d D . P A 1
H93A H 0.4737 0.2455 0.4750 0.223 Uiso 0.942(8) 1 calc R U P A 1
H93B H 0.4999 0.2603 0.5486 0.223 Uiso 0.942(8) 1 calc R U P A 1
C94 C 0.5505(4) 0.3135(5) 0.4836(5) 0.109(3) Uani 0.942(8) 1 d D . P A 1
H94A H 0.5452 0.3193 0.4356 0.163 Uiso 0.942(8) 1 calc R U P A 1
H94B H 0.6020 0.3102 0.4948 0.163 Uiso 0.942(8) 1 calc R U P A 1
H94C H 0.5291 0.3577 0.5059 0.163 Uiso 0.942(8) 1 calc R U P A 1

loop_
_atom_site_aniso_label
_atom_site_aniso_U_11
_atom_site_aniso_U_22
_atom_site_aniso_U_33
_atom_site_aniso_U_23
_atom_site_aniso_U_13
_atom_site_aniso_U_12
Ni 0.0234(3) 0.0146(3) 0.0176(3) 0.0007(2) 0.0016(2) 0.0007(2)
S1 0.0571(7) 0.0325(5) 0.0346(5) -0.0056(4) -0.0026(5) -0.0018(5)
P1 0.0258(4) 0.0146(4) 0.0223(4) -0.0007(3) 0.0051(3) -0.0018(3)
P2 0.0238(4) 0.0162(4) 0.0180(4) 0.0013(3) 0.0018(3) -0.0001(3)
O 0.0316(13) 0.0175(11) 0.0261(12) 0.0032(9) 0.0016(10) -0.0009(9)
N 0.0243(14) 0.0167(13) 0.0277(14) 0.0013(11) 0.0013(12) 0.0017(11)
C1 0.0292(18) 0.0169(15) 0.0284(17) -0.0030(13) 0.0081(14) 0.0006(13)
C1A 0.0317(19) 0.0271(18) 0.0332(19) 0.0029(15) -0.0060(16) -0.0033(15)
C2 0.0258(17) 0.0152(15) 0.0271(17) 0.0004(13) 0.0015(14) -0.0002(13)
C3 0.050(2) 0.0187(16) 0.0228(17) 0.0004(13) 0.0095(16) -0.0011(15)
C4 0.055(3) 0.0288(19) 0.0230(17) 0.0005(15) 0.0008(17) -0.0024(18)
C5 0.0382(19) 0.0140(14) 0.0197(15) -0.0030(12) 0.0038(14) 0.0044(13)
C6 0.0250(18) 0.0231(17) 0.046(2) -0.0040(15) 0.0064(16) -0.0053(14)
C7 0.037(2) 0.043(2) 0.051(3) -0.007(2) -0.0089(19) -0.0106(18)
C8 0.033(2) 0.0228(18) 0.069(3) -0.0033(18) 0.007(2) -0.0074(16)
C9 0.0255(17) 0.0212(16) 0.0258(17) 0.0011(13) 0.0046(14) -0.0011(13)
C10 0.063(3) 0.034(2) 0.034(2) -0.0027(17) 0.023(2) -0.004(2)
C11 0.034(2) 0.0256(18) 0.039(2) 0.0039(15) 0.0068(16) -0.0072(15)
C12 0.041(2) 0.0220(16) 0.0207(16) 0.0066(13) 0.0014(15) 0.0013(15)
C13 0.052(3) 0.059(3) 0.0247(19) 0.0043(18) -0.0115(18) -0.007(2)
C14 0.071(3) 0.035(2) 0.0208(18) 0.0049(15) 0.0095(19) 0.012(2)
C15 0.0308(19) 0.0210(17) 0.046(2) 0.0033(15) 0.0001(17) 0.0045(15)
C16 0.041(2) 0.0202(16) 0.0228(16) 0.0064(13) 0.0028(15) 0.0049(15)
C17 0.0088(13) 0.0097(12) 0.0138(13) 0.0062(10) 0.0005(10) 0.0050(10)
C18 0.063(3) 0.045(3) 0.042(2) 0.014(2) 0.019(2) 0.023(2)
C19 0.132(5) 0.025(2) 0.0174(18) -0.0001(16) 0.008(2) 0.025(3)
C20 0.039(2) 0.0206(16) 0.0248(17) 0.0014(13) 0.0016(15) 0.0036(14)
C21 0.044(2) 0.033(2) 0.0305(19) 0.0005(16) -0.0022(17) 0.0085(17)
C22 0.063(3) 0.0281(19) 0.0246(18) 0.0051(15) -0.0012(18) 0.0143(19)
C23 0.059(3) 0.0181(17) 0.0285(18) 0.0035(14) 0.0114(18) 0.0068(16)
C24 0.044(2) 0.0151(15) 0.0275(17) -0.0001(13) 0.0104(16) 0.0005(14)
O91 0.162(8) 0.160(8) 0.284(12) -0.051(8) -0.095(8) 0.067(6)
C91 0.102(6) 0.095(5) 0.056(4) -0.003(4) -0.009(4) 0.037(4)
C92 0.109(8) 0.225(15) 0.222(15) -0.150(13) -0.040(9) 0.007(9)
C93 0.217(14) 0.115(9) 0.226(15) 0.063(10) -0.102(12) -0.005(10)
C94 0.076(5) 0.087(6) 0.163(9) -0.008(6) -0.045(6) -0.006(4)

loop_
_atom_type_symbol
_atom_type_description
_atom_type_scat_dispersion_real
_atom_type_scat_dispersion_imag
_atom_type_scat_source
C C 0.0181 0.0091 'International Tables Vol C Tables 4.2.6.8 and 6.1.1.4'
H H 0.0000 0.0000 'International Tables Vol C Tables 4.2.6.8 and 6.1.1.4'
N N 0.0311 0.0180 'International Tables Vol C Tables 4.2.6.8 and 6.1.1.4'
Ni Ni -3.0029 0.5091 'International Tables Vol C Tables 4.2.6.8 and 6.1.1.4'
O O 0.0492 0.0322 'International Tables Vol C Tables 4.2.6.8 and 6.1.1.4'
P P 0.2955 0.4335 'International Tables Vol C Tables 4.2.6.8 and 6.1.1.4'
S S 0.3331 0.5567 'International Tables Vol C Tables 4.2.6.8 and 6.1.1.4'

loop_
_geom_angle_atom_site_label_1
_geom_angle_atom_site_label_2
_geom_angle_atom_site_label_3
_geom_angle
P2 Ni P1 96.79(4)
O Ni P1 82.28(8)
O Ni P2 176.84(8)
O Ni C16 91.25(12)
C16 Ni P1 167.84(12)
C16 Ni P2 90.20(10)
C16 S1 C19 94.9(2)
C1 P1 Ni 119.96(11)
C1 P1 C6 100.86(17)
C3 P1 Ni 114.18(13)
C3 P1 C1 102.92(16)
C3 P1 C6 106.15(18)
C6 P1 Ni 111.17(12)
C2 P2 Ni 115.68(11)
C2 P2 C9 101.97(15)
C2 P2 C12 100.53(16)
C9 P2 Ni 111.11(11)
C9 P2 C12 105.09(16)
C12 P2 Ni 120.32(12)
C5 O Ni 126.2(2)
C1 N C2 110.6(3)
C1 N C15 109.7(3)
C15 N C2 110.5(3)
P1 C1 H1A 109.3
P1 C1 H1B 109.3
N C1 P1 111.6(2)
N C1 H1A 109.3
N C1 H1B 109.3
H1A C1 H1B 108.0
H1AA C1A H1AB 109.5
H1AA C1A H1AC 109.5
H1AB C1A H1AC 109.5
C9 C1A H1AA 109.5
C9 C1A H1AB 109.5
C9 C1A H1AC 109.5
P2 C2 H2A 109.1
P2 C2 H2B 109.1
N C2 P2 112.6(2)
N C2 H2A 109.1
N C2 H2B 109.1
H2A C2 H2B 107.8
P1 C3 H3 107.3
C4 C3 P1 109.0(2)
C4 C3 H3 107.3
C10 C3 P1 114.3(3)
C10 C3 H3 107.3
C10 C3 C4 111.5(3)
C3 C4 H4A 109.5
C3 C4 H4B 109.5
C3 C4 H4C 109.5
H4A C4 H4B 109.5
H4A C4 H4C 109.5
H4B C4 H4C 109.5
O C5 C20 124.6(3)
O C5 C24 118.3(3)
C20 C5 C24 117.1(3)
P1 C6 H6 106.7
C7 C6 P1 110.3(3)
C7 C6 H6 106.7
C7 C6 C8 110.9(3)
C8 C6 P1 114.9(3)
C8 C6 H6 106.7
C6 C7 H7A 109.5
C6 C7 H7B 109.5
C6 C7 H7C 109.5
H7A C7 H7B 109.5
H7A C7 H7C 109.5
H7B C7 H7C 109.5
C6 C8 H8A 109.5
C6 C8 H8B 109.5
C6 C8 H8C 109.5
H8A C8 H8B 109.5
H8A C8 H8C 109.5
H8B C8 H8C 109.5
P2 C9 H9 107.0
C1A C9 P2 110.2(2)
C1A C9 H9 107.0
C11 C9 P2 114.0(2)
C11 C9 C1A 111.2(3)
C11 C9 H9 107.0
C3 C10 H10A 109.5
C3 C10 H10B 109.5
C3 C10 H10C 109.5
H10A C10 H10B 109.5
H10A C10 H10C 109.5
H10B C10 H10C 109.5
C9 C11 H11A 109.5
C9 C11 H11B 109.5
C9 C11 H11C 109.5
H11A C11 H11B 109.5
H11A C11 H11C 109.5
H11B C11 H11C 109.5
P2 C12 H12 106.9
C13 C12 P2 110.2(3)
C13 C12 H12 106.9
C13 C12 C14 110.9(3)
C14 C12 P2 114.7(3)
C14 C12 H12 106.9
C12 C13 H13A 109.5
C12 C13 H13B 109.5
C12 C13 H13C 109.5
H13A C13 H13B 109.5
H13A C13 H13C 109.5
H13B C13 H13C 109.5
C12 C14 H14A 109.5
C12 C14 H14B 109.5
C12 C14 H14C 109.5
H14A C14 H14B 109.5
H14A C14 H14C 109.5
H14B C14 H14C 109.5
N C15 H15A 109.5
N C15 H15B 109.5
N C15 H15C 109.5
H15A C15 H15B 109.5
H15A C15 H15C 109.5
H15B C15 H15C 109.5
S1 C16 Ni 113.3(2)
C17 C16 Ni 140.9(3)
C17 C16 S1 105.7(2)
C16 C17 H17 122.6
C18 C17 C16 114.8(3)
C18 C17 H17 122.6
C17 C18 H18 123.0
C19 C18 C17 114.0(4)
C19 C18 H18 123.0
S1 C19 H19 124.7
C18 C19 S1 110.7(3)
C18 C19 H19 124.7
C5 C20 H20 119.6
C21 C20 C5 120.8(3)
C21 C20 H20 119.6
C20 C21 H21 119.4
C22 C21 C20 121.1(4)
C22 C21 H21 119.4
C21 C22 H22 120.6
C23 C22 C21 118.9(4)
C23 C22 H22 120.6
C22 C23 H23 119.5
C22 C23 C24 121.0(4)
C24 C23 H23 119.5
C5 C24 H24 119.5
C23 C24 C5 121.1(4)
C23 C24 H24 119.5
C92 O91 C93 129.9(12)
H91A C91 H91B 109.5
H91A C91 H91C 109.5
H91B C91 H91C 109.5
C92 C91 H91A 109.5
C92 C91 H91B 109.5
C92 C91 H91C 109.5
O91 C92 H92A 104.5
O91 C92 H92B 104.5
C91 C92 O91 131.0(13)
C91 C92 H92A 104.5
C91 C92 H92B 104.5
H92A C92 H92B 105.7
O91 C93 H93A 106.3
O91 C93 H93B 106.3
H93A C93 H93B 106.4
C94 C93 O91 123.9(13)
C94 C93 H93A 106.3
C94 C93 H93B 106.3
C93 C94 H94A 109.5
C93 C94 H94B 109.5
C93 C94 H94C 109.5
H94A C94 H94B 109.5
H94A C94 H94C 109.5
H94B C94 H94C 109.5

loop_
_geom_bond_atom_site_label_1
_geom_bond_atom_site_label_2
_geom_bond_distance
Ni P1 2.2115(10)
Ni P2 2.1563(9)
Ni O 1.898(2)
Ni C16 1.919(4)
S1 C16 1.695(4)
S1 C19 1.701(6)
P1 C1 1.844(3)
P1 C3 1.838(4)
P1 C6 1.852(4)
P2 C2 1.843(3)
P2 C9 1.852(4)
P2 C12 1.859(3)
O C5 1.321(4)
N C1 1.459(4)
N C2 1.468(4)
N C15 1.467(4)
C1 H1A 0.9900
C1 H1B 0.9900
C1A H1AA 0.9800
C1A H1AB 0.9800
C1A H1AC 0.9800
C1A C9 1.533(5)
C2 H2A 0.9900
C2 H2B 0.9900
C3 H3 1.0000
C3 C4 1.529(6)
C3 C10 1.529(5)
C4 H4A 0.9800
C4 H4B 0.9800
C4 H4C 0.9800
C5 C20 1.403(5)
C5 C24 1.415(5)
C6 H6 1.0000
C6 C7 1.521(6)
C6 C8 1.526(5)
C7 H7A 0.9800
C7 H7B 0.9800
C7 H7C 0.9800
C8 H8A 0.9800
C8 H8B 0.9800
C8 H8C 0.9800
C9 H9 1.0000
C9 C11 1.532(5)
C10 H10A 0.9800
C10 H10B 0.9800
C10 H10C 0.9800
C11 H11A 0.9800
C11 H11B 0.9800
C11 H11C 0.9800
C12 H12 1.0000
C12 C13 1.518(6)
C12 C14 1.524(5)
C13 H13A 0.9800
C13 H13B 0.9800
C13 H13C 0.9800
C14 H14A 0.9800
C14 H14B 0.9800
C14 H14C 0.9800
C15 H15A 0.9800
C15 H15B 0.9800
C15 H15C 0.9800
C16 C17 1.451(5)
C17 H17 0.9500
C17 C18 1.349(5)
C18 H18 0.9500
C18 C19 1.338(8)
C19 H19 0.9500
C20 H20 0.9500
C20 C21 1.395(5)
C21 H21 0.9500
C21 C22 1.382(6)
C22 H22 0.9500
C22 C23 1.381(6)
C23 H23 0.9500
C23 C24 1.387(5)
C24 H24 0.9500
O91 C92 1.368(10)
O91 C93 1.403(10)
C91 H91A 0.9800
C91 H91B 0.9800
C91 H91C 0.9800
C91 C92 1.337(11)
C92 H92A 0.9900
C92 H92B 0.9900
C93 H93A 0.9900
C93 H93B 0.9900
C93 C94 1.325(11)
C94 H94A 0.9800
C94 H94B 0.9800
C94 H94C 0.9800

loop_
_geom_torsion_atom_site_label_1
_geom_torsion_atom_site_label_2
_geom_torsion_atom_site_label_3
_geom_torsion_atom_site_label_4
_geom_torsion
Ni P1 C1 N -29.6(3)
Ni P1 C3 C4 -56.6(3)
Ni P1 C3 C10 178.0(2)
Ni P1 C6 C7 54.4(3)
Ni P1 C6 C8 -71.9(3)
Ni P2 C2 N 46.5(3)
Ni P2 C9 C1A 44.6(3)
Ni P2 C9 C11 170.4(2)
Ni P2 C12 C13 -52.6(3)
Ni P2 C12 C14 73.4(3)
Ni O C5 C20 14.8(4)
Ni O C5 C24 -164.5(2)
Ni C16 C17 C18 -177.6(3)
S1 C16 C17 C18 -1.0(3)
P1 Ni O C5 109.9(2)
O C5 C20 C21 179.9(3)
O C5 C24 C23 179.4(3)
C1 P1 C3 C4 75.1(3)
C1 P1 C3 C10 -50.4(3)
C1 P1 C6 C7 -73.8(3)
C1 P1 C6 C8 159.9(3)
C1 N C2 P2 -87.3(3)
C2 P2 C9 C1A -79.2(3)
C2 P2 C9 C11 46.6(3)
C2 P2 C12 C13 75.7(3)
C2 P2 C12 C14 -158.3(3)
C2 N C1 P1 75.4(3)
C3 P1 C1 N -157.7(2)
C3 P1 C6 C7 179.2(3)
C3 P1 C6 C8 52.8(3)
C5 C20 C21 C22 1.2(6)
C6 P1 C1 N 92.7(3)
C6 P1 C3 C4 -179.4(2)
C6 P1 C3 C10 55.1(3)
C9 P2 C2 N 167.2(2)
C9 P2 C12 C13 -178.7(3)
C9 P2 C12 C14 -52.7(3)
C12 P2 C2 N -84.8(3)
C12 P2 C9 C1A 176.2(2)
C12 P2 C9 C11 -58.0(3)
C15 N C1 P1 -162.4(2)
C15 N C2 P2 151.0(2)
C16 Ni O C5 -80.5(3)
C16 S1 C19 C18 -0.8(3)
C16 C17 C18 C19 0.5(5)
C17 C18 C19 S1 0.3(5)
C19 S1 C16 Ni 178.66(19)
C19 S1 C16 C17 1.0(2)
C20 C5 C24 C23 0.1(5)
C20 C21 C22 C23 -0.7(6)
C21 C22 C23 C24 -0.1(6)
C22 C23 C24 C5 0.4(5)
C24 C5 C20 C21 -0.9(5)
C92 O91 C93 C94 -73.7(19)
C93 O91 C92 C91 -176.8(13)
